data_1574652
loop_
_publ_author_name
'Zhang, Chonghe'
'Dabringhaus, Philipp'
'Tra, Bi Youan E.'
'Gilliard, Robert J.'
'Cummins, Christopher C.'

_publ_section_title
;
 Hexamethylbenzene elimination enables the generation of transient,
 sterically unhindered multiply bonded boron species
;
_journal_issue 26
_journal_name_full 'Chemical Science'
_journal_page_first 11841
_journal_page_last 11848
_journal_paper_doi 10.1039/D5SC02645H
_journal_volume 16
_journal_year 2025
_chemical_formula_moiety 'C35 H44 B N'
_chemical_formula_sum 'C35 H44 B N'
_chemical_formula_weight 489.52
_space_group_crystal_system monoclinic
_space_group_IT_number 14
_space_group_name_Hall '-P 2yn'
_space_group_name_H-M_alt 'P 1 21/n 1'
_atom_sites_solution_hydrogens geom
_audit_creation_date 2025-01-10
_audit_creation_method
;
Olex2 1.5
(compiled 2024.02.16 svn.r378c4104 for OlexSys, GUI svn.r6928)
;
_audit_update_record
;
2025-01-10 deposited with the CCDC.	2025-05-19 downloaded from the CCDC.
;
_cell_angle_alpha 90
_cell_angle_beta 100.3020(10)
_cell_angle_gamma 90
_cell_formula_units_Z 4
_cell_length_a 10.2681(2)
_cell_length_b 17.8570(4)
_cell_length_c 15.4419(3)
_cell_measurement_reflns_used 9850
_cell_measurement_temperature 100.00
_cell_measurement_theta_max 29.977
_cell_measurement_theta_min 2.212
_cell_volume 2785.74(10)
_computing_cell_refinement 'SAINT V8.40B (?, 2016)'
_computing_data_reduction 'SAINT V8.40B (?, 2016)'
_computing_molecular_graphics 'Olex2 1.5 (Dolomanov et al., 2009)'
_computing_publication_material 'Olex2 1.5 (Dolomanov et al., 2009)'
_computing_structure_refinement 'XL  (Sheldrick, 2008)'
_diffrn_ambient_temperature 100.00
_diffrn_measured_fraction_theta_full 0.990
_diffrn_measured_fraction_theta_max 0.966
_diffrn_measurement_device_type 'Bruker APEX-II CCD'
_diffrn_measurement_method '\f and \w scans'
_diffrn_radiation_type MoK\a
_diffrn_radiation_wavelength 0.71073
_diffrn_reflns_av_R_equivalents 0.0325
_diffrn_reflns_av_unetI/netI 0.0277
_diffrn_reflns_Laue_measured_fraction_full 0.990
_diffrn_reflns_Laue_measured_fraction_max 0.966
_diffrn_reflns_limit_h_max 14
_diffrn_reflns_limit_h_min -14
_diffrn_reflns_limit_k_max 25
_diffrn_reflns_limit_k_min -25
_diffrn_reflns_limit_l_max 19
_diffrn_reflns_limit_l_min -21
_diffrn_reflns_number 32087
_diffrn_reflns_point_group_measured_fraction_full 0.990
_diffrn_reflns_point_group_measured_fraction_max 0.966
_diffrn_reflns_theta_full 25.242
_diffrn_reflns_theta_max 30.064
_diffrn_reflns_theta_min 2.212
_diffrn_source_current 1.4
_diffrn_source_power 0.07
_diffrn_source_voltage 50.0
_diffrn_standards_number 0
_exptl_absorpt_coefficient_mu 0.066
_exptl_absorpt_correction_T_max 0.7460
_exptl_absorpt_correction_T_min 0.7157
_exptl_absorpt_correction_type multi-scan
_exptl_absorpt_process_details
;
SADABS-2016/2 (Bruker,2016/2) was used for absorption correction.
wR2(int) was 0.0928 before and 0.0444 after correction.
The Ratio of minimum to maximum transmission is 0.9594.
The \l/2 correction factor is Not present.
;
_exptl_crystal_colour colourless
_exptl_crystal_colour_primary colourless
_exptl_crystal_density_diffrn 1.167
_exptl_crystal_description block
_exptl_crystal_F_000 1064
_exptl_crystal_size_max 0.098
_exptl_crystal_size_mid 0.078
_exptl_crystal_size_min 0.065
_refine_diff_density_max 0.386
_refine_diff_density_min -0.230
_refine_diff_density_rms 0.047
_refine_ls_extinction_method none
_refine_ls_goodness_of_fit_ref 1.072
_refine_ls_hydrogen_treatment constr
_refine_ls_matrix_type full
_refine_ls_number_parameters 342
_refine_ls_number_reflns 7898
_refine_ls_number_restraints 0
_refine_ls_restrained_S_all 1.072
_refine_ls_R_factor_all 0.0521
_refine_ls_R_factor_gt 0.0457
_refine_ls_shift/su_max 0.001
_refine_ls_shift/su_mean 0.000
_refine_ls_structure_factor_coef Fsqd
_refine_ls_weighting_details 'w=1/[\s^2^(Fo^2^)+(0.0499P)^2^+1.1662P] where P=(Fo^2^+2Fc^2^)/3'
_refine_ls_weighting_scheme calc
_refine_ls_wR_factor_gt 0.1124
_refine_ls_wR_factor_ref 0.1172
_reflns_Friedel_coverage 0.000
_reflns_number_gt 6964
_reflns_number_total 7898
_reflns_threshold_expression 'I > 2\s(I)'
_cod_data_source_file d5sc02645h3.cif
_cod_data_source_block 7
_cod_depositor_comments 'Adding full bibliography for 1574650--1574657.cif.'
_cod_database_code 1574652
_shelx_shelxl_version_number 2019/1
_shelx_space_group_comment
;
The symmetry employed for this shelxl refinement is uniquely defined
by the following loop, which should always be used as a source of
symmetry information in preference to the above space-group names.
They are only intended as comments.
;
_shelx_estimated_absorpt_t_max 0.996
_shelx_estimated_absorpt_t_min 0.994
_olex2_refinement_description
;
1. Fixed Uiso
 At 1.2 times of:
  All C(H) groups, All C(H,H) groups
 At 1.5 times of:
  All C(H,H,H) groups
2.a Secondary CH2 refined with riding coordinates:
 C16(H16A,H16B), C17(H17A,H17B), C18(H18A,H18B), C19(H19A,H19B), C20(H20A,
 H20B), C21(H21A,H21B)
2.b Aromatic/amide H refined with riding coordinates:
 C23(H23), C24(H24), C25(H25), C26(H26), C27(H27), C30(H30), C31(H31), C32(H32)
2.c Idealised Me refined as rotating group:
 C8(H8A,H8B,H8C), C9(H9A,H9B,H9C), C10(H10A,H10B,H10C), C11(H11A,H11B,H11C),
 C12(H12A,H12B,H12C), C13(H13A,H13B,H13C), C34(H34A,H34B,H34C), C35(H35A,H35B,
 H35C)
;
_olex2_submission_special_instructions 'No special instructions were received'

loop_
_space_group_symop_operation_xyz
'x, y, z'
'-x+1/2, y+1/2, -z+1/2'
'-x, -y, -z'
'x-1/2, -y-1/2, z-1/2'

loop_
_atom_site_label
_atom_site_type_symbol
_atom_site_fract_x
_atom_site_fract_y
_atom_site_fract_z
_atom_site_U_iso_or_equiv
_atom_site_adp_type
_atom_site_occupancy
_atom_site_site_symmetry_order
_atom_site_calc_flag
_atom_site_refinement_flags_posn
_atom_site_refinement_flags_adp
_atom_site_refinement_flags_occupancy
_atom_site_disorder_assembly
_atom_site_disorder_group
N1 N 0.40332(8) 0.71483(5) 0.45099(5) 0.01145(16) Uani 1 1 d . . . . .
C1 C 0.34676(9) 0.71021(5) 0.53457(6) 0.01084(17) Uani 1 1 d . . . . .
B1 B 0.33621(10) 0.62118(6) 0.54788(7) 0.01185(19) Uani 1 1 d . . . . .
C2 C 0.29292(10) 0.75058(6) 0.66890(7) 0.01423(19) Uani 1 1 d . . . . .
C3 C 0.17797(10) 0.73429(6) 0.61734(7) 0.01428(19) Uani 1 1 d . . . . .
C4 C 0.19886(9) 0.74332(6) 0.52165(7) 0.01260(18) Uani 1 1 d . . . . .
C5 C 0.22675(10) 0.82741(6) 0.51079(7) 0.01443(19) Uani 1 1 d . . . . .
C6 C 0.34458(10) 0.84254(6) 0.56000(7) 0.01403(19) Uani 1 1 d . . . . .
C7 C 0.39485(10) 0.76936(5) 0.60891(6) 0.01265(18) Uani 1 1 d . . . . .
C8 C 0.32410(11) 0.75425(6) 0.76685(7) 0.0189(2) Uani 1 1 d . . . . .
H8A H 0.393740 0.717922 0.788827 0.028 Uiso 1 1 calc R U . . .
H8B H 0.244447 0.742471 0.790940 0.028 Uiso 1 1 calc R U . . .
H8C H 0.354629 0.804763 0.785193 0.028 Uiso 1 1 calc R U . . .
C9 C 0.04907(11) 0.71245(7) 0.64180(8) 0.0202(2) Uani 1 1 d . . . . .
H9A H 0.021901 0.663422 0.616271 0.030 Uiso 1 1 calc R U . . .
H9B H -0.018312 0.749851 0.619172 0.030 Uiso 1 1 calc R U . . .
H9C H 0.058948 0.709729 0.706031 0.030 Uiso 1 1 calc R U . . .
C10 C 0.09467(10) 0.70843(6) 0.45108(7) 0.0168(2) Uani 1 1 d . . . . .
H10A H 0.010355 0.734714 0.448878 0.025 Uiso 1 1 calc R U . . .
H10B H 0.083618 0.655510 0.464941 0.025 Uiso 1 1 calc R U . . .
H10C H 0.122749 0.712542 0.393862 0.025 Uiso 1 1 calc R U . . .
C11 C 0.12390(12) 0.88028(6) 0.46472(8) 0.0221(2) Uani 1 1 d . . . . .
H11A H 0.051650 0.884460 0.498203 0.033 Uiso 1 1 calc R U . . .
H11B H 0.089051 0.861285 0.405576 0.033 Uiso 1 1 calc R U . . .
H11C H 0.163709 0.929692 0.460248 0.033 Uiso 1 1 calc R U . . .
C12 C 0.41818(11) 0.91486(6) 0.57343(8) 0.0196(2) Uani 1 1 d . . . . .
H12A H 0.503052 0.909801 0.553348 0.029 Uiso 1 1 calc R U . . .
H12B H 0.434109 0.927864 0.636087 0.029 Uiso 1 1 calc R U . . .
H12C H 0.365718 0.954407 0.539658 0.029 Uiso 1 1 calc R U . . .
C13 C 0.53637(10) 0.77152(6) 0.65916(7) 0.0176(2) Uani 1 1 d . . . . .
H13A H 0.595330 0.789211 0.620117 0.026 Uiso 1 1 calc R U . . .
H13B H 0.563239 0.721130 0.680342 0.026 Uiso 1 1 calc R U . . .
H13C H 0.541764 0.805605 0.709417 0.026 Uiso 1 1 calc R U . . .
C14 C 0.35881(9) 0.58787(5) 0.46284(7) 0.01240(18) Uani 1 1 d . . . . .
C15 C 0.40661(9) 0.64417(5) 0.41565(6) 0.01166(18) Uani 1 1 d . . . . .
C16 C 0.46409(10) 0.63303(6) 0.33344(7) 0.01516(19) Uani 1 1 d . . . . .
H16A H 0.518683 0.586990 0.340534 0.018 Uiso 1 1 calc R U . . .
H16B H 0.523745 0.675589 0.327706 0.018 Uiso 1 1 calc R U . . .
C17 C 0.36224(11) 0.62651(6) 0.24738(7) 0.0191(2) Uani 1 1 d . . . . .
H17A H 0.300775 0.669521 0.244479 0.023 Uiso 1 1 calc R U . . .
H17B H 0.410183 0.631504 0.197471 0.023 Uiso 1 1 calc R U . . .
C18 C 0.27935(11) 0.55469(6) 0.23369(7) 0.0200(2) Uani 1 1 d . . . . .
H18A H 0.340320 0.511305 0.242374 0.024 Uiso 1 1 calc R U . . .
H18B H 0.232540 0.553428 0.171814 0.024 Uiso 1 1 calc R U . . .
C19 C 0.17633(11) 0.54474(6) 0.29403(7) 0.0194(2) Uani 1 1 d . . . . .
H19A H 0.158720 0.594368 0.318099 0.023 Uiso 1 1 calc R U . . .
H19B H 0.092629 0.527042 0.257764 0.023 Uiso 1 1 calc R U . . .
C20 C 0.21490(11) 0.49052(6) 0.37085(7) 0.0192(2) Uani 1 1 d . . . . .
H20A H 0.219467 0.439330 0.346973 0.023 Uiso 1 1 calc R U . . .
H20B H 0.144224 0.490780 0.406862 0.023 Uiso 1 1 calc R U . . .
C21 C 0.34745(10) 0.50823(6) 0.43094(7) 0.01533(19) Uani 1 1 d . . . . .
H21A H 0.358626 0.474389 0.482518 0.018 Uiso 1 1 calc R U . . .
H21B H 0.420271 0.497807 0.398421 0.018 Uiso 1 1 calc R U . . .
C22 C 0.30656(10) 0.57262(6) 0.62691(7) 0.01463(19) Uani 1 1 d . . . . .
C23 C 0.39302(11) 0.57144(6) 0.70805(7) 0.0168(2) Uani 1 1 d . . . . .
H23 H 0.462966 0.606929 0.718895 0.020 Uiso 1 1 calc R U . . .
C24 C 0.37934(12) 0.51974(6) 0.77324(7) 0.0204(2) Uani 1 1 d . . . . .
H24 H 0.440649 0.519758 0.827183 0.025 Uiso 1 1 calc R U . . .
C25 C 0.27659(12) 0.46815(7) 0.75987(8) 0.0235(2) Uani 1 1 d . . . . .
H25 H 0.267635 0.432509 0.804103 0.028 Uiso 1 1 calc R U . . .
C26 C 0.18739(12) 0.46931(7) 0.68130(9) 0.0244(2) Uani 1 1 d . . . . .
H26 H 0.115139 0.435268 0.672207 0.029 Uiso 1 1 calc R U . . .
C27 C 0.20291(11) 0.52012(6) 0.61543(8) 0.0203(2) Uani 1 1 d . . . . .
H27 H 0.141876 0.519253 0.561381 0.024 Uiso 1 1 calc R U . . .
C28 C 0.49782(10) 0.77045(5) 0.43449(7) 0.01334(18) Uani 1 1 d . . . . .
C29 C 0.63193(10) 0.76142(6) 0.47288(7) 0.01578(19) Uani 1 1 d . . . . .
C30 C 0.72130(11) 0.81803(6) 0.46225(8) 0.0209(2) Uani 1 1 d . . . . .
H30 H 0.810998 0.813834 0.490726 0.025 Uiso 1 1 calc R U . . .
C31 C 0.68144(13) 0.88008(6) 0.41099(8) 0.0244(2) Uani 1 1 d . . . . .
H31 H 0.742514 0.919137 0.406049 0.029 Uiso 1 1 calc R U . . .
C32 C 0.55200(13) 0.88505(6) 0.36685(8) 0.0223(2) Uani 1 1 d . . . . .
H32 H 0.526209 0.926386 0.328921 0.027 Uiso 1 1 calc R U . . .
C33 C 0.45838(11) 0.83031(6) 0.37705(7) 0.0166(2) Uani 1 1 d . . . . .
C34 C 0.68246(10) 0.69036(6) 0.51970(8) 0.0199(2) Uani 1 1 d . . . . .
H34A H 0.758445 0.701887 0.565859 0.030 Uiso 1 1 calc R U . . .
H34B H 0.709697 0.655319 0.477459 0.030 Uiso 1 1 calc R U . . .
H34C H 0.612107 0.667628 0.546237 0.030 Uiso 1 1 calc R U . . .
C35 C 0.32219(12) 0.83492(7) 0.32246(8) 0.0218(2) Uani 1 1 d . . . . .
H35A H 0.326665 0.823901 0.260886 0.033 Uiso 1 1 calc R U . . .
H35B H 0.286639 0.885443 0.326765 0.033 Uiso 1 1 calc R U . . .
H35C H 0.264300 0.798413 0.344061 0.033 Uiso 1 1 calc R U . . .

loop_
_atom_site_aniso_label
_atom_site_aniso_U_11
_atom_site_aniso_U_22
_atom_site_aniso_U_33
_atom_site_aniso_U_23
_atom_site_aniso_U_13
_atom_site_aniso_U_12
N1 0.0126(4) 0.0095(4) 0.0125(4) 0.0003(3) 0.0029(3) -0.0004(3)
C1 0.0104(4) 0.0107(4) 0.0113(4) -0.0003(3) 0.0018(3) 0.0001(3)
B1 0.0093(4) 0.0111(5) 0.0143(5) 0.0008(4) -0.0002(4) 0.0001(3)
C2 0.0173(4) 0.0118(4) 0.0140(5) -0.0009(3) 0.0038(4) 0.0004(3)
C3 0.0145(4) 0.0129(4) 0.0160(5) -0.0005(3) 0.0044(4) 0.0011(3)
C4 0.0112(4) 0.0122(4) 0.0139(4) -0.0005(3) 0.0009(3) 0.0011(3)
C5 0.0171(5) 0.0117(4) 0.0148(5) 0.0000(3) 0.0037(4) 0.0027(3)
C6 0.0178(5) 0.0100(4) 0.0149(5) -0.0007(3) 0.0048(4) 0.0008(3)
C7 0.0131(4) 0.0116(4) 0.0127(4) -0.0013(3) 0.0007(3) -0.0005(3)
C8 0.0239(5) 0.0196(5) 0.0128(5) -0.0020(4) 0.0023(4) 0.0001(4)
C9 0.0157(5) 0.0243(5) 0.0219(5) -0.0009(4) 0.0068(4) -0.0014(4)
C10 0.0134(4) 0.0186(5) 0.0170(5) -0.0018(4) -0.0011(4) 0.0006(4)
C11 0.0216(5) 0.0175(5) 0.0263(6) 0.0027(4) 0.0017(4) 0.0071(4)
C12 0.0243(5) 0.0124(5) 0.0225(5) -0.0026(4) 0.0057(4) -0.0025(4)
C13 0.0149(4) 0.0194(5) 0.0169(5) -0.0014(4) -0.0013(4) -0.0028(4)
C14 0.0118(4) 0.0096(4) 0.0151(4) -0.0003(3) 0.0003(3) 0.0004(3)
C15 0.0104(4) 0.0117(4) 0.0122(4) -0.0013(3) 0.0000(3) 0.0012(3)
C16 0.0162(4) 0.0146(4) 0.0153(5) -0.0026(4) 0.0045(4) -0.0008(3)
C17 0.0239(5) 0.0191(5) 0.0139(5) -0.0008(4) 0.0027(4) -0.0006(4)
C18 0.0228(5) 0.0207(5) 0.0153(5) -0.0047(4) -0.0001(4) -0.0014(4)
C19 0.0169(5) 0.0204(5) 0.0191(5) -0.0025(4) -0.0017(4) -0.0012(4)
C20 0.0208(5) 0.0145(5) 0.0213(5) -0.0030(4) 0.0007(4) -0.0049(4)
C21 0.0183(5) 0.0098(4) 0.0173(5) -0.0012(3) 0.0016(4) 0.0001(3)
C22 0.0162(4) 0.0115(4) 0.0172(5) 0.0004(3) 0.0058(4) 0.0011(3)
C23 0.0207(5) 0.0136(4) 0.0170(5) -0.0003(4) 0.0057(4) 0.0008(4)
C24 0.0287(6) 0.0184(5) 0.0158(5) 0.0022(4) 0.0081(4) 0.0057(4)
C25 0.0312(6) 0.0179(5) 0.0258(6) 0.0068(4) 0.0168(5) 0.0043(4)
C26 0.0234(5) 0.0189(5) 0.0339(6) 0.0052(5) 0.0127(5) -0.0026(4)
C27 0.0184(5) 0.0183(5) 0.0246(6) 0.0029(4) 0.0052(4) -0.0025(4)
C28 0.0166(4) 0.0090(4) 0.0151(5) -0.0004(3) 0.0048(4) -0.0012(3)
C29 0.0151(4) 0.0126(4) 0.0204(5) -0.0009(4) 0.0053(4) -0.0010(3)
C30 0.0179(5) 0.0180(5) 0.0288(6) -0.0028(4) 0.0096(4) -0.0045(4)
C31 0.0314(6) 0.0151(5) 0.0306(6) -0.0016(4) 0.0164(5) -0.0080(4)
C32 0.0341(6) 0.0126(5) 0.0226(6) 0.0031(4) 0.0116(5) -0.0017(4)
C33 0.0237(5) 0.0120(4) 0.0155(5) 0.0007(4) 0.0068(4) 0.0013(4)
C34 0.0133(4) 0.0155(5) 0.0298(6) 0.0023(4) 0.0010(4) 0.0005(4)
C35 0.0274(6) 0.0200(5) 0.0176(5) 0.0059(4) 0.0027(4) 0.0054(4)

loop_
_atom_type_symbol
_atom_type_description
_atom_type_scat_dispersion_real
_atom_type_scat_dispersion_imag
_atom_type_scat_source
C C 0.0033 0.0016 'International Tables Vol C Tables 4.2.6.8 and 6.1.1.4'
H H 0.0000 0.0000 'International Tables Vol C Tables 4.2.6.8 and 6.1.1.4'
B B 0.0013 0.0007 'International Tables Vol C Tables 4.2.6.8 and 6.1.1.4'
N N 0.0061 0.0033 'International Tables Vol C Tables 4.2.6.8 and 6.1.1.4'

loop_
_geom_angle_atom_site_label_1
_geom_angle_atom_site_label_2
_geom_angle_atom_site_label_3
_geom_angle
_geom_angle_site_symmetry_1
_geom_angle_site_symmetry_3
_geom_angle_publ_flag
C15 N1 C1 109.22(8) . . ?
C15 N1 C28 119.71(8) . . ?
C28 N1 C1 124.23(8) . . ?
N1 C1 B1 102.02(7) . . ?
N1 C1 C4 111.89(7) . . ?
N1 C1 C7 117.95(8) . . ?
C4 C1 B1 107.18(7) . . ?
C7 C1 B1 126.14(8) . . ?
C7 C1 C4 90.56(7) . . ?
C14 B1 C1 104.84(8) . . ?
C14 B1 C22 122.96(9) . . ?
C22 B1 C1 132.19(9) . . ?
C3 C2 C7 108.07(9) . . ?
C3 C2 C8 128.50(10) . . ?
C8 C2 C7 123.39(9) . . ?
C2 C3 C4 106.86(9) . . ?
C2 C3 C9 129.57(10) . . ?
C9 C3 C4 123.56(9) . . ?
C3 C4 C1 97.64(7) . . ?
C3 C4 C5 105.46(8) . . ?
C5 C4 C1 100.47(7) . . ?
C10 C4 C1 117.83(8) . . ?
C10 C4 C3 116.42(8) . . ?
C10 C4 C5 116.24(8) . . ?
C6 C5 C4 107.55(9) . . ?
C6 C5 C11 129.23(10) . . ?
C11 C5 C4 122.41(9) . . ?
C5 C6 C7 107.18(9) . . ?
C5 C6 C12 129.69(10) . . ?
C12 C6 C7 123.06(9) . . ?
C2 C7 C1 97.65(7) . . ?
C6 C7 C1 100.18(8) . . ?
C6 C7 C2 105.74(8) . . ?
C13 C7 C1 122.41(8) . . ?
C13 C7 C2 112.68(8) . . ?
C13 C7 C6 115.57(8) . . ?
C2 C8 H8A 109.5 . . ?
C2 C8 H8B 109.5 . . ?
C2 C8 H8C 109.5 . . ?
H8A C8 H8B 109.5 . . ?
H8A C8 H8C 109.5 . . ?
H8B C8 H8C 109.5 . . ?
C3 C9 H9A 109.5 . . ?
C3 C9 H9B 109.5 . . ?
C3 C9 H9C 109.5 . . ?
H9A C9 H9B 109.5 . . ?
H9A C9 H9C 109.5 . . ?
H9B C9 H9C 109.5 . . ?
C4 C10 H10A 109.5 . . ?
C4 C10 H10B 109.5 . . ?
C4 C10 H10C 109.5 . . ?
H10A C10 H10B 109.5 . . ?
H10A C10 H10C 109.5 . . ?
H10B C10 H10C 109.5 . . ?
C5 C11 H11A 109.5 . . ?
C5 C11 H11B 109.5 . . ?
C5 C11 H11C 109.5 . . ?
H11A C11 H11B 109.5 . . ?
H11A C11 H11C 109.5 . . ?
H11B C11 H11C 109.5 . . ?
C6 C12 H12A 109.5 . . ?
C6 C12 H12B 109.5 . . ?
C6 C12 H12C 109.5 . . ?
H12A C12 H12B 109.5 . . ?
H12A C12 H12C 109.5 . . ?
H12B C12 H12C 109.5 . . ?
C7 C13 H13A 109.5 . . ?
C7 C13 H13B 109.5 . . ?
C7 C13 H13C 109.5 . . ?
H13A C13 H13B 109.5 . . ?
H13A C13 H13C 109.5 . . ?
H13B C13 H13C 109.5 . . ?
B1 C14 C21 130.43(9) . . ?
C15 C14 B1 107.38(8) . . ?
C15 C14 C21 121.97(9) . . ?
N1 C15 C14 114.91(9) . . ?
N1 C15 C16 119.74(9) . . ?
C14 C15 C16 125.31(9) . . ?
C15 C16 H16A 108.4 . . ?
C15 C16 H16B 108.4 . . ?
C15 C16 C17 115.40(8) . . ?
H16A C16 H16B 107.5 . . ?
C17 C16 H16A 108.4 . . ?
C17 C16 H16B 108.4 . . ?
C16 C17 H17A 108.0 . . ?
C16 C17 H17B 108.0 . . ?
H17A C17 H17B 107.3 . . ?
C18 C17 C16 117.16(9) . . ?
C18 C17 H17A 108.0 . . ?
C18 C17 H17B 108.0 . . ?
C17 C18 H18A 108.3 . . ?
C17 C18 H18B 108.3 . . ?
C17 C18 C19 115.95(9) . . ?
H18A C18 H18B 107.4 . . ?
C19 C18 H18A 108.3 . . ?
C19 C18 H18B 108.3 . . ?
C18 C19 H19A 108.4 . . ?
C18 C19 H19B 108.4 . . ?
H19A C19 H19B 107.4 . . ?
C20 C19 C18 115.61(9) . . ?
C20 C19 H19A 108.4 . . ?
C20 C19 H19B 108.4 . . ?
C19 C20 H20A 108.6 . . ?
C19 C20 H20B 108.6 . . ?
C19 C20 C21 114.65(9) . . ?
H20A C20 H20B 107.6 . . ?
C21 C20 H20A 108.6 . . ?
C21 C20 H20B 108.6 . . ?
C14 C21 C20 113.65(8) . . ?
C14 C21 H21A 108.8 . . ?
C14 C21 H21B 108.8 . . ?
C20 C21 H21A 108.8 . . ?
C20 C21 H21B 108.8 . . ?
H21A C21 H21B 107.7 . . ?
C23 C22 B1 121.57(9) . . ?
C23 C22 C27 116.57(10) . . ?
C27 C22 B1 121.20(9) . . ?
C22 C23 H23 119.1 . . ?
C24 C23 C22 121.84(10) . . ?
C24 C23 H23 119.1 . . ?
C23 C24 H24 119.8 . . ?
C25 C24 C23 120.34(11) . . ?
C25 C24 H24 119.8 . . ?
C24 C25 H25 120.4 . . ?
C26 C25 C24 119.14(10) . . ?
C26 C25 H25 120.4 . . ?
C25 C26 H26 119.8 . . ?
C25 C26 C27 120.39(11) . . ?
C27 C26 H26 119.8 . . ?
C22 C27 H27 119.2 . . ?
C26 C27 C22 121.68(11) . . ?
C26 C27 H27 119.2 . . ?
C29 C28 N1 119.01(9) . . ?
C33 C28 N1 120.63(9) . . ?
C33 C28 C29 120.27(9) . . ?
C28 C29 C34 121.72(9) . . ?
C30 C29 C28 118.82(10) . . ?
C30 C29 C34 119.33(10) . . ?
C29 C30 H30 119.5 . . ?
C31 C30 C29 121.03(11) . . ?
C31 C30 H30 119.5 . . ?
C30 C31 H31 120.2 . . ?
C30 C31 C32 119.60(10) . . ?
C32 C31 H31 120.2 . . ?
C31 C32 H32 119.4 . . ?
C31 C32 C33 121.22(10) . . ?
C33 C32 H32 119.4 . . ?
C28 C33 C35 122.14(10) . . ?
C32 C33 C28 118.51(10) . . ?
C32 C33 C35 119.23(10) . . ?
C29 C34 H34A 109.5 . . ?
C29 C34 H34B 109.5 . . ?
C29 C34 H34C 109.5 . . ?
H34A C34 H34B 109.5 . . ?
H34A C34 H34C 109.5 . . ?
H34B C34 H34C 109.5 . . ?
C33 C35 H35A 109.5 . . ?
C33 C35 H35B 109.5 . . ?
C33 C35 H35C 109.5 . . ?
H35A C35 H35B 109.5 . . ?
H35A C35 H35C 109.5 . . ?
H35B C35 H35C 109.5 . . ?

loop_
_geom_bond_atom_site_label_1
_geom_bond_atom_site_label_2
_geom_bond_distance
_geom_bond_site_symmetry_2
_geom_bond_publ_flag
N1 C1 1.5092(12) . ?
N1 C15 1.3775(12) . ?
N1 C28 1.4427(12) . ?
C1 B1 1.6090(14) . ?
C1 C4 1.6085(13) . ?
C1 C7 1.5731(13) . ?
B1 C14 1.4970(15) . ?
B1 C22 1.5706(15) . ?
C2 C3 1.3325(14) . ?
C2 C7 1.5533(14) . ?
C2 C8 1.4905(14) . ?
C3 C4 1.5391(14) . ?
C3 C9 1.4917(14) . ?
C4 C5 1.5435(14) . ?
C4 C10 1.5176(14) . ?
C5 C6 1.3361(15) . ?
C5 C11 1.4980(14) . ?
C6 C7 1.5508(14) . ?
C6 C12 1.4919(14) . ?
C7 C13 1.5206(14) . ?
C8 H8A 0.9800 . ?
C8 H8B 0.9800 . ?
C8 H8C 0.9800 . ?
C9 H9A 0.9800 . ?
C9 H9B 0.9800 . ?
C9 H9C 0.9800 . ?
C10 H10A 0.9800 . ?
C10 H10B 0.9800 . ?
C10 H10C 0.9800 . ?
C11 H11A 0.9800 . ?
C11 H11B 0.9800 . ?
C11 H11C 0.9800 . ?
C12 H12A 0.9800 . ?
C12 H12B 0.9800 . ?
C12 H12C 0.9800 . ?
C13 H13A 0.9800 . ?
C13 H13B 0.9800 . ?
C13 H13C 0.9800 . ?
C14 C15 1.3823(14) . ?
C14 C21 1.5027(14) . ?
C15 C16 1.5058(14) . ?
C16 H16A 0.9900 . ?
C16 H16B 0.9900 . ?
C16 C17 1.5415(15) . ?
C17 H17A 0.9900 . ?
C17 H17B 0.9900 . ?
C17 C18 1.5328(16) . ?
C18 H18A 0.9900 . ?
C18 H18B 0.9900 . ?
C18 C19 1.5399(16) . ?
C19 H19A 0.9900 . ?
C19 H19B 0.9900 . ?
C19 C20 1.5275(16) . ?
C20 H20A 0.9900 . ?
C20 H20B 0.9900 . ?
C20 C21 1.5368(15) . ?
C21 H21A 0.9900 . ?
C21 H21B 0.9900 . ?
C22 C23 1.4003(15) . ?
C22 C27 1.4056(15) . ?
C23 H23 0.9500 . ?
C23 C24 1.3913(15) . ?
C24 H24 0.9500 . ?
C24 C25 1.3880(17) . ?
C25 H25 0.9500 . ?
C25 C26 1.3835(19) . ?
C26 H26 0.9500 . ?
C26 C27 1.3932(16) . ?
C27 H27 0.9500 . ?
C28 C29 1.4077(14) . ?
C28 C33 1.4017(14) . ?
C29 C30 1.3946(14) . ?
C29 C34 1.5059(15) . ?
C30 H30 0.9500 . ?
C30 C31 1.3805(17) . ?
C31 H31 0.9500 . ?
C31 C32 1.3839(18) . ?
C32 H32 0.9500 . ?
C32 C33 1.3995(15) . ?
C33 C35 1.5005(16) . ?
C34 H34A 0.9800 . ?
C34 H34B 0.9800 . ?
C34 H34C 0.9800 . ?
C35 H35A 0.9800 . ?
C35 H35B 0.9800 . ?
C35 H35C 0.9800 . ?

loop_
_geom_torsion_atom_site_label_1
_geom_torsion_atom_site_label_2
_geom_torsion_atom_site_label_3
_geom_torsion_atom_site_label_4
_geom_torsion
_geom_torsion_site_symmetry_1
_geom_torsion_site_symmetry_2
_geom_torsion_site_symmetry_3
_geom_torsion_site_symmetry_4
_geom_torsion_publ_flag
N1 C1 B1 C14 -11.83(9) . . . . ?
N1 C1 B1 C22 169.46(10) . . . . ?
N1 C1 C4 C3 -176.75(7) . . . . ?
N1 C1 C4 C5 -69.40(9) . . . . ?
N1 C1 C4 C10 57.90(11) . . . . ?
N1 C1 C7 C2 170.20(8) . . . . ?
N1 C1 C7 C6 62.61(10) . . . . ?
N1 C1 C7 C13 -66.70(12) . . . . ?
N1 C15 C16 C17 -100.06(11) . . . . ?
N1 C28 C29 C30 -175.22(9) . . . . ?
N1 C28 C29 C34 8.90(15) . . . . ?
N1 C28 C33 C32 176.56(9) . . . . ?
N1 C28 C33 C35 -7.25(15) . . . . ?
C1 N1 C15 C14 0.24(11) . . . . ?
C1 N1 C15 C16 -177.62(8) . . . . ?
C1 N1 C28 C29 78.65(12) . . . . ?
C1 N1 C28 C33 -105.03(11) . . . . ?
C1 B1 C14 C15 12.46(10) . . . . ?
C1 B1 C14 C21 -172.85(9) . . . . ?
C1 B1 C22 C23 -64.79(15) . . . . ?
C1 B1 C22 C27 124.81(12) . . . . ?
C1 C4 C5 C6 -32.60(10) . . . . ?
C1 C4 C5 C11 156.79(9) . . . . ?
B1 C1 C4 C3 72.20(9) . . . . ?
B1 C1 C4 C5 179.55(8) . . . . ?
B1 C1 C4 C10 -53.15(11) . . . . ?
B1 C1 C7 C2 -57.00(11) . . . . ?
B1 C1 C7 C6 -164.59(9) . . . . ?
B1 C1 C7 C13 66.10(13) . . . . ?
B1 C14 C15 N1 -8.54(12) . . . . ?
B1 C14 C15 C16 169.18(9) . . . . ?
B1 C14 C21 C20 97.56(12) . . . . ?
B1 C22 C23 C24 -169.20(10) . . . . ?
B1 C22 C27 C26 170.59(10) . . . . ?
C2 C3 C4 C1 37.92(10) . . . . ?
C2 C3 C4 C5 -65.22(10) . . . . ?
C2 C3 C4 C10 164.27(9) . . . . ?
C3 C2 C7 C1 -36.97(10) . . . . ?
C3 C2 C7 C6 65.92(10) . . . . ?
C3 C2 C7 C13 -166.93(9) . . . . ?
C3 C4 C5 C6 68.44(10) . . . . ?
C3 C4 C5 C11 -102.17(11) . . . . ?
C4 C1 B1 C14 105.88(8) . . . . ?
C4 C1 B1 C22 -72.83(13) . . . . ?
C4 C1 C7 C2 54.90(8) . . . . ?
C4 C1 C7 C6 -52.69(8) . . . . ?
C4 C1 C7 C13 178.00(9) . . . . ?
C4 C5 C6 C7 -2.94(11) . . . . ?
C4 C5 C6 C12 -179.83(10) . . . . ?
C5 C6 C7 C1 38.39(10) . . . . ?
C5 C6 C7 C2 -62.63(10) . . . . ?
C5 C6 C7 C13 172.00(9) . . . . ?
C7 C1 B1 C14 -150.32(9) . . . . ?
C7 C1 B1 C22 30.97(16) . . . . ?
C7 C1 C4 C3 -56.14(8) . . . . ?
C7 C1 C4 C5 51.21(8) . . . . ?
C7 C1 C4 C10 178.51(9) . . . . ?
C7 C2 C3 C4 -1.17(11) . . . . ?
C7 C2 C3 C9 179.83(10) . . . . ?
C8 C2 C3 C4 176.55(10) . . . . ?
C8 C2 C3 C9 -2.45(19) . . . . ?
C8 C2 C7 C1 145.17(9) . . . . ?
C8 C2 C7 C6 -111.94(10) . . . . ?
C8 C2 C7 C13 15.20(13) . . . . ?
C9 C3 C4 C1 -143.01(10) . . . . ?
C9 C3 C4 C5 113.85(10) . . . . ?
C9 C3 C4 C10 -16.66(14) . . . . ?
C10 C4 C5 C6 -160.95(9) . . . . ?
C10 C4 C5 C11 28.44(14) . . . . ?
C11 C5 C6 C7 166.81(10) . . . . ?
C11 C5 C6 C12 -10.07(19) . . . . ?
C12 C6 C7 C1 -144.47(9) . . . . ?
C12 C6 C7 C2 114.51(10) . . . . ?
C12 C6 C7 C13 -10.87(14) . . . . ?
C14 B1 C22 C23 116.69(11) . . . . ?
C14 B1 C22 C27 -53.70(14) . . . . ?
C14 C15 C16 C17 82.32(12) . . . . ?
C15 N1 C1 B1 7.40(9) . . . . ?
C15 N1 C1 C4 -106.87(9) . . . . ?
C15 N1 C1 C7 150.11(8) . . . . ?
C15 N1 C28 C29 -69.19(12) . . . . ?
C15 N1 C28 C33 107.13(11) . . . . ?
C15 C14 C21 C20 -88.42(12) . . . . ?
C15 C16 C17 C18 -71.08(12) . . . . ?
C16 C17 C18 C19 69.58(13) . . . . ?
C17 C18 C19 C20 -102.36(12) . . . . ?
C18 C19 C20 C21 55.11(13) . . . . ?
C19 C20 C21 C14 51.50(13) . . . . ?
C21 C14 C15 N1 176.22(9) . . . . ?
C21 C14 C15 C16 -6.05(15) . . . . ?
C22 B1 C14 C15 -168.68(9) . . . . ?
C22 B1 C14 C21 6.01(16) . . . . ?
C22 C23 C24 C25 -1.22(16) . . . . ?
C23 C22 C27 C26 -0.27(16) . . . . ?
C23 C24 C25 C26 -0.61(17) . . . . ?
C24 C25 C26 C27 1.94(18) . . . . ?
C25 C26 C27 C22 -1.51(18) . . . . ?
C27 C22 C23 C24 1.62(15) . . . . ?
C28 N1 C1 B1 -143.29(9) . . . . ?
C28 N1 C1 C4 102.44(10) . . . . ?
C28 N1 C1 C7 -0.58(13) . . . . ?
C28 N1 C15 C14 152.47(9) . . . . ?
C28 N1 C15 C16 -25.39(13) . . . . ?
C28 C29 C30 C31 -3.64(16) . . . . ?
C29 C28 C33 C32 -7.17(15) . . . . ?
C29 C28 C33 C35 169.03(10) . . . . ?
C29 C30 C31 C32 -2.35(18) . . . . ?
C30 C31 C32 C33 3.66(18) . . . . ?
C31 C32 C33 C28 1.09(16) . . . . ?
C31 C32 C33 C35 -175.22(11) . . . . ?
C33 C28 C29 C30 8.44(15) . . . . ?
C33 C28 C29 C34 -167.43(10) . . . . ?
C34 C29 C30 C31 172.34(11) . . . . ?
